data_1516437
loop_
_publ_author_name
'Yam, Vivian Wing-Wah'
'Song, Hai-Ou'
'Chan, Steve Tak-Wah'
'Zhu, Nianyong'
'Tao, Chi-Hang'
'Wong, Keith Man-Chung'
'Wu, Li-Xin'

_publ_section_title
;
 Synthesis, Characterization, Ion-Binding Properties, and Fluorescence
 Resonance Energy Transfer Behavior of Rhenium(I) Complexes Containing a
 Coumarin-Appended 2,2&#x2032;-Bipyridine&#x2020;
;
_journal_issue 27
_journal_name_full 'The Journal of Physical Chemistry C'
_journal_page_first 11674
_journal_paper_doi 10.1021/jp901561v
_journal_volume 113
_journal_year 2009
_chemical_formula_moiety 'C33 H34 Br N2 O10 Re'
_chemical_formula_sum 'C33 H34 Br N2 O10 Re'
_chemical_formula_weight 884.73
_chemical_name_systematic
;
 ?
;
_space_group_IT_number 2
_symmetry_cell_setting triclinic
_symmetry_space_group_name_Hall '-P 1'
_symmetry_space_group_name_H-M 'P -1'
_atom_sites_solution_hydrogens geom
_atom_sites_solution_primary direct
_atom_sites_solution_secondary difmap
_audit_creation_method SHELXL-97
_cell_angle_alpha 109.45(3)
_cell_angle_beta 105.58(3)
_cell_angle_gamma 93.40(3)
_cell_formula_units_Z 2
_cell_length_a 12.019(2)
_cell_length_b 12.068(2)
_cell_length_c 13.281(2)
_cell_measurement_reflns_used 0
_cell_measurement_temperature 301(2)
_cell_measurement_theta_max 0
_cell_measurement_theta_min 0
_cell_volume 1726.1(7)
_computing_molecular_graphics 'Ortep-3 for Windows (Farrugia, 1997)'
_computing_publication_material 'WinGX publication routines (Farrugia, 1999)'
_computing_structure_refinement 'SHELXL-97 (Sheldrick, 1997)'
_computing_structure_solution 'SHELXS-97 (Sheldrick, 1997)'
_diffrn_ambient_temperature 301(2)
_diffrn_measured_fraction_theta_full 0.930
_diffrn_measured_fraction_theta_max 0.930
_diffrn_radiation_monochromator graphite
_diffrn_radiation_source 'fine-focus sealed tube'
_diffrn_radiation_type MoK\a
_diffrn_radiation_wavelength 0.71073
_diffrn_reflns_av_R_equivalents 0.0319
_diffrn_reflns_av_sigmaI/netI 0.1390
_diffrn_reflns_limit_h_max 14
_diffrn_reflns_limit_h_min -14
_diffrn_reflns_limit_k_max 14
_diffrn_reflns_limit_k_min -14
_diffrn_reflns_limit_l_max 16
_diffrn_reflns_limit_l_min -16
_diffrn_reflns_number 12590
_diffrn_reflns_theta_full 25.66
_diffrn_reflns_theta_max 25.66
_diffrn_reflns_theta_min 1.99
_exptl_absorpt_coefficient_mu 4.735
_exptl_absorpt_correction_type none
_exptl_crystal_colour yellow
_exptl_crystal_density_diffrn 1.702
_exptl_crystal_density_method 'not measured'
_exptl_crystal_description prism
_exptl_crystal_F_000 872
_exptl_crystal_size_max 0.3
_exptl_crystal_size_mid 0.2
_exptl_crystal_size_min 0.15
_refine_diff_density_max 0.586
_refine_diff_density_min -0.908
_refine_diff_density_rms 0.096
_refine_ls_extinction_method none
_refine_ls_goodness_of_fit_ref 0.525
_refine_ls_hydrogen_treatment ride-on
_refine_ls_matrix_type full
_refine_ls_number_parameters 426
_refine_ls_number_reflns 6087
_refine_ls_number_restraints 0
_refine_ls_restrained_S_all 0.525
_refine_ls_R_factor_all 0.0406
_refine_ls_R_factor_gt 0.0280
_refine_ls_shift/su_max 0.001
_refine_ls_shift/su_mean 0.000
_refine_ls_structure_factor_coef Fsqd
_refine_ls_weighting_details 'calc w=1/[\s^2^(Fo^2^)+(0.0000P)^2^+0.0000P] where P=(Fo^2^+2Fc^2^)/3'
_refine_ls_weighting_scheme calc
_refine_ls_wR_factor_gt 0.0728
_refine_ls_wR_factor_ref 0.0834
_reflns_number_gt 4691
_reflns_number_total 6087
_reflns_threshold_expression >2sigma(I)
_cod_data_source_file jp901561v_si_002.cif
_cod_data_source_block mar1935
_cod_original_cell_volume 1726.1(5)
_cod_database_code 1516437

loop_
_symmetry_equiv_pos_as_xyz
'x, y, z'
'-x, -y, -z'

loop_
_atom_site_label
_atom_site_type_symbol
_atom_site_fract_x
_atom_site_fract_y
_atom_site_fract_z
_atom_site_U_iso_or_equiv
_atom_site_adp_type
_atom_site_occupancy
_atom_site_symmetry_multiplicity
_atom_site_calc_flag
_atom_site_refinement_flags
C1 C 0.2541(5) 0.7749(5) 0.2055(4) 0.0566(13) Uani 1 1 d .
C2 C 0.2818(5) 1.0026(5) 0.3392(4) 0.0570(13) Uani 1 1 d .
C3 C 0.4683(6) 0.8805(4) 0.3628(4) 0.0639(17) Uani 1 1 d .
C4 C 0.5231(4) 1.1673(4) 0.3350(4) 0.0468(11) Uani 1 1 d .
H4 H 0.4794 1.1887 0.3846 0.056 Uiso 1 1 calc R
C5 C 0.6102(4) 1.2514(4) 0.3416(4) 0.0483(11) Uani 1 1 d .
H5 H 0.6244 1.3274 0.3958 0.058 Uiso 1 1 calc R
C6 C 0.6763(4) 1.2249(4) 0.2697(4) 0.0448(11) Uani 1 1 d .
C7 C 0.6507(4) 1.1079(4) 0.1912(4) 0.0434(10) Uani 1 1 d .
H7 H 0.6926 1.0857 0.1401 0.052 Uiso 1 1 calc R
C8 C 0.5650(4) 1.0261(4) 0.1885(4) 0.0393(10) Uani 1 1 d .
C9 C 0.5378(4) 0.9012(4) 0.1095(4) 0.0381(9) Uani 1 1 d .
C10 C 0.5924(4) 0.8589(4) 0.0300(4) 0.0446(11) Uani 1 1 d .
H10 H 0.6506 0.9096 0.0253 0.053 Uiso 1 1 calc R
C11 C 0.5625(4) 0.7419(4) -0.0436(4) 0.0446(11) Uani 1 1 d .
C12 C 0.4776(5) 0.6696(4) -0.0317(4) 0.0596(14) Uani 1 1 d .
H12 H 0.4559 0.5899 -0.0784 0.072 Uiso 1 1 calc R
C13 C 0.4252(5) 0.7160(5) 0.0496(4) 0.0620(14) Uani 1 1 d .
H13 H 0.3675 0.6662 0.0561 0.074 Uiso 1 1 calc R
C14 C 0.7707(5) 1.3134(4) 0.2729(5) 0.0599(14) Uani 1 1 d .
H14A H 0.7404 1.3477 0.2176 0.090 Uiso 1 1 calc R
H14B H 0.8347 1.2743 0.2574 0.090 Uiso 1 1 calc R
H14C H 0.7975 1.3751 0.3460 0.090 Uiso 1 1 calc R
C15 C 0.6203(4) 0.7002(4) -0.1336(4) 0.0521(12) Uani 1 1 d .
H15A H 0.6138 0.7538 -0.1747 0.063 Uiso 1 1 calc R
H15B H 0.7028 0.7013 -0.0996 0.063 Uiso 1 1 calc R
C16 C 0.6178(5) 0.5458(5) -0.2964(5) 0.0723(17) Uani 1 1 d .
H16A H 0.7022 0.5546 -0.2658 0.087 Uiso 1 1 calc R
H16B H 0.6010 0.5942 -0.3424 0.087 Uiso 1 1 calc R
C17 C 0.5681(6) 0.4178(5) -0.3666(5) 0.0793(18) Uani 1 1 d .
H17A H 0.6209 0.3844 -0.4081 0.095 Uiso 1 1 calc R
H17B H 0.5652 0.3748 -0.3170 0.095 Uiso 1 1 calc R
C18 C 0.3648(6) 0.3950(6) -0.3968(6) 0.085(2) Uani 1 1 d .
H18A H 0.3697 0.4726 -0.3407 0.102 Uiso 1 1 calc R
H18B H 0.3730 0.3374 -0.3601 0.102 Uiso 1 1 calc R
C19 C 0.2470(6) 0.3620(5) -0.4861(6) 0.088(2) Uani 1 1 d .
H19A H 0.2456 0.2895 -0.5471 0.106 Uiso 1 1 calc R
H19B H 0.1860 0.3473 -0.4547 0.106 Uiso 1 1 calc R
C20 C 0.1087(6) 0.4365(6) -0.5941(6) 0.0838(19) Uani 1 1 d .
H20A H 0.0570 0.4322 -0.5501 0.101 Uiso 1 1 calc R
H20B H 0.0918 0.3615 -0.6568 0.101 Uiso 1 1 calc R
C21 C 0.0869(6) 0.5379(6) -0.6375(5) 0.0822(19) Uani 1 1 d .
H21A H 0.1363 0.5399 -0.6841 0.099 Uiso 1 1 calc R
H21B H 0.0059 0.5243 -0.6833 0.099 Uiso 1 1 calc R
C22 C 0.0742(6) 0.7397(6) -0.5832(5) 0.0807(19) Uani 1 1 d .
H22A H -0.0107 0.7288 -0.6074 0.097 Uiso 1 1 calc R
H22B H 0.1007 0.7380 -0.6464 0.097 Uiso 1 1 calc R
C23 C 0.1216(6) 0.8571(6) -0.4902(5) 0.0769(18) Uani 1 1 d .
H23A H 0.2062 0.8663 -0.4619 0.092 Uiso 1 1 calc R
H23B H 0.1019 0.9210 -0.5172 0.092 Uiso 1 1 calc R
C24 C 0.0861(5) 0.9670(5) -0.3184(5) 0.0605(14) Uani 1 1 d .
C25 C 0.1434(5) 1.0741(5) -0.3095(5) 0.0664(15) Uani 1 1 d .
H25 H 0.1807 1.0778 -0.3616 0.080 Uiso 1 1 calc R
C26 C 0.1441(5) 1.1751(5) -0.2218(5) 0.0656(15) Uani 1 1 d .
C27 C 0.0923(5) 1.1750(5) -0.1402(5) 0.0616(14) Uani 1 1 d .
C28 C 0.0399(5) 1.0635(5) -0.1492(5) 0.0669(15) Uani 1 1 d .
H28 H 0.0072 1.0580 -0.0946 0.080 Uiso 1 1 calc R
C29 C 0.0365(5) 0.9636(5) -0.2371(5) 0.0690(16) Uani 1 1 d .
H29 H -0.0004 0.8910 -0.2424 0.083 Uiso 1 1 calc R
C30 C 0.2007(8) 1.3909(7) -0.1383(7) 0.101(3) Uani 1 1 d .
C31 C 0.1465(7) 1.3870(6) -0.0564(7) 0.095(2) Uani 1 1 d .
H31 H 0.1477 1.4590 -0.0010 0.114 Uiso 1 1 calc R
C32 C 0.0932(6) 1.2869(6) -0.0525(6) 0.0769(18) Uani 1 1 d .
C33 C 0.0399(7) 1.2872(7) 0.0368(6) 0.100(2) Uani 1 1 d .
H33A H 0.0521 1.3670 0.0899 0.150 Uiso 1 1 calc R
H33B H 0.0758 1.2369 0.0744 0.150 Uiso 1 1 calc R
H33C H -0.0426 1.2579 0.0036 0.150 Uiso 1 1 calc R
Br1 Br 0.23545(5) 0.97076(6) 0.07643(5) 0.06605(16) Uani 1 1 d .
Re1 Re 0.362900(16) 0.914048(16) 0.239844(15) 0.04300(8) Uani 1 1 d .
O1 O 0.1909(4) 0.6876(4) 0.1838(4) 0.0828(13) Uani 1 1 d .
O2 O 0.2325(4) 1.0520(4) 0.3993(4) 0.0755(12) Uani 1 1 d .
O3 O 0.5202(4) 0.8656(3) 0.4339(4) 0.0866(14) Uani 1 1 d .
O4 O 0.5676(4) 0.5846(3) -0.2076(3) 0.0693(11) Uani 1 1 d .
O5 O 0.4547(4) 0.3978(4) -0.4436(4) 0.0796(12) Uani 1 1 d .
O6 O 0.2258(4) 0.4554(3) -0.5274(4) 0.0711(11) Uani 1 1 d .
O7 O 0.1113(4) 0.6470(4) -0.5481(3) 0.0762(11) Uani 1 1 d .
O8 O 0.0720(4) 0.8616(4) -0.4040(4) 0.0764(12) Uani 1 1 d .
O9 O 0.1995(4) 1.2809(4) -0.2186(4) 0.0868(14) Uani 1 1 d .
O10 O 0.2473(6) 1.4753(5) -0.1461(5) 0.145(3) Uani 1 1 d .
N1 N 0.4989(3) 1.0551(3) 0.2591(3) 0.0424(9) Uani 1 1 d .
N2 N 0.4532(3) 0.8293(3) 0.1198(3) 0.0473(9) Uani 1 1 d .

loop_
_atom_site_aniso_label
_atom_site_aniso_U_11
_atom_site_aniso_U_22
_atom_site_aniso_U_33
_atom_site_aniso_U_23
_atom_site_aniso_U_13
_atom_site_aniso_U_12
C1 0.068(3) 0.065(3) 0.045(3) 0.021(2) 0.029(3) 0.010(3)
C2 0.060(3) 0.054(3) 0.056(3) 0.022(3) 0.015(3) -0.001(3)
C3 0.124(5) 0.029(2) 0.035(3) 0.007(2) 0.029(3) -0.005(3)
C4 0.051(3) 0.041(3) 0.047(3) 0.009(2) 0.020(2) 0.003(2)
C5 0.059(3) 0.035(2) 0.042(2) 0.007(2) 0.012(2) 0.002(2)
C6 0.048(3) 0.036(2) 0.044(2) 0.013(2) 0.006(2) 0.002(2)
C7 0.040(2) 0.046(3) 0.046(3) 0.019(2) 0.014(2) 0.001(2)
C8 0.040(2) 0.040(2) 0.035(2) 0.0124(18) 0.0104(19) 0.0042(19)
C9 0.041(2) 0.032(2) 0.040(2) 0.0116(18) 0.012(2) 0.0036(18)
C10 0.046(3) 0.041(3) 0.046(3) 0.014(2) 0.015(2) 0.002(2)
C11 0.049(3) 0.046(3) 0.039(2) 0.014(2) 0.015(2) 0.009(2)
C12 0.074(4) 0.042(3) 0.053(3) 0.002(2) 0.026(3) -0.006(2)
C13 0.070(4) 0.049(3) 0.061(3) 0.005(3) 0.032(3) -0.010(3)
C14 0.060(3) 0.049(3) 0.064(3) 0.019(3) 0.015(3) -0.008(2)
C15 0.052(3) 0.055(3) 0.044(3) 0.007(2) 0.020(2) 0.011(2)
C16 0.078(4) 0.073(4) 0.065(4) 0.009(3) 0.039(3) 0.012(3)
C17 0.090(5) 0.070(4) 0.066(4) 0.004(3) 0.030(4) 0.018(3)
C18 0.088(5) 0.094(5) 0.102(5) 0.050(4) 0.050(4) 0.042(4)
C19 0.098(5) 0.052(4) 0.125(6) 0.034(4) 0.048(5) 0.007(3)
C20 0.071(4) 0.069(4) 0.092(5) 0.008(4) 0.023(4) 0.001(3)
C21 0.080(4) 0.091(5) 0.067(4) 0.013(4) 0.026(4) 0.021(4)
C22 0.092(5) 0.101(5) 0.072(4) 0.049(4) 0.036(4) 0.036(4)
C23 0.082(4) 0.087(5) 0.087(4) 0.051(4) 0.038(4) 0.026(4)
C24 0.055(3) 0.064(4) 0.078(4) 0.043(3) 0.022(3) 0.016(3)
C25 0.054(3) 0.084(4) 0.081(4) 0.049(4) 0.028(3) 0.012(3)
C26 0.051(3) 0.069(4) 0.077(4) 0.043(3) 0.001(3) -0.003(3)
C27 0.044(3) 0.069(4) 0.073(4) 0.034(3) 0.010(3) 0.003(3)
C28 0.060(3) 0.069(4) 0.077(4) 0.030(3) 0.027(3) 0.001(3)
C29 0.065(4) 0.059(3) 0.098(5) 0.038(3) 0.036(3) 0.007(3)
C30 0.114(6) 0.075(5) 0.088(5) 0.036(4) -0.011(5) -0.032(4)
C31 0.090(5) 0.068(4) 0.096(5) 0.019(4) -0.003(4) -0.012(4)
C32 0.064(4) 0.072(4) 0.079(4) 0.027(3) 0.001(3) -0.002(3)
C33 0.087(5) 0.094(5) 0.096(5) 0.009(4) 0.029(4) -0.010(4)
Br1 0.0512(3) 0.0948(4) 0.0624(3) 0.0442(3) 0.0164(3) 0.0003(3)
Re1 0.04745(12) 0.04350(12) 0.03949(11) 0.01425(8) 0.01813(9) 0.00032(8)
O1 0.092(3) 0.065(3) 0.085(3) 0.018(2) 0.036(3) -0.028(2)
O2 0.078(3) 0.074(3) 0.077(3) 0.012(2) 0.046(2) 0.017(2)
O3 0.113(4) 0.056(2) 0.067(3) 0.017(2) -0.005(3) 0.022(2)
O4 0.089(3) 0.052(2) 0.064(2) 0.0021(18) 0.045(2) 0.0020(19)
O5 0.082(3) 0.086(3) 0.073(3) 0.023(2) 0.034(2) 0.012(2)
O6 0.064(2) 0.060(2) 0.089(3) 0.022(2) 0.032(2) 0.0089(19)
O7 0.087(3) 0.078(3) 0.064(2) 0.024(2) 0.024(2) 0.025(2)
O8 0.096(3) 0.065(3) 0.092(3) 0.038(2) 0.052(3) 0.022(2)
O9 0.084(3) 0.080(3) 0.093(3) 0.046(3) 0.009(3) -0.019(2)
O10 0.187(6) 0.079(4) 0.136(5) 0.039(3) 0.016(5) -0.061(4)
N1 0.041(2) 0.044(2) 0.040(2) 0.0147(17) 0.0106(17) 0.0028(17)
N2 0.052(2) 0.040(2) 0.045(2) 0.0055(17) 0.0223(19) -0.0033(18)

loop_
_atom_type_symbol
_atom_type_description
_atom_type_scat_dispersion_real
_atom_type_scat_dispersion_imag
_atom_type_scat_source
C C 0.0033 0.0016 'International Tables Vol C Tables 4.2.6.8 and 6.1.1.4'
H H 0.0000 0.0000 'International Tables Vol C Tables 4.2.6.8 and 6.1.1.4'
Br Br -0.2901 2.4595 'International Tables Vol C Tables 4.2.6.8 and 6.1.1.4'
Re Re -1.0185 7.2310 'International Tables Vol C Tables 4.2.6.8 and 6.1.1.4'
O O 0.0106 0.0060 'International Tables Vol C Tables 4.2.6.8 and 6.1.1.4'
N N 0.0061 0.0033 'International Tables Vol C Tables 4.2.6.8 and 6.1.1.4'

loop_
_geom_angle_atom_site_label_1
_geom_angle_atom_site_label_2
_geom_angle_atom_site_label_3
_geom_angle
O1 C1 Re1 177.5(5)
O2 C2 Re1 177.6(5)
O3 C3 Re1 174.6(6)
N1 C4 C5 122.4(4)
N1 C4 H4 118.8
C5 C4 H4 118.8
C6 C5 C4 121.1(4)
C6 C5 H5 119.4
C4 C5 H5 119.4
C5 C6 C7 116.1(4)
C5 C6 C14 123.0(4)
C7 C6 C14 120.9(5)
C8 C7 C6 121.1(4)
C8 C7 H7 119.5
C6 C7 H7 119.5
N1 C8 C7 121.8(4)
N1 C8 C9 115.4(4)
C7 C8 C9 122.8(4)
N2 C9 C10 121.1(4)
N2 C9 C8 116.0(4)
C10 C9 C8 122.9(4)
C9 C10 C11 120.9(4)
C9 C10 H10 119.5
C11 C10 H10 119.5
C12 C11 C10 117.4(4)
C12 C11 C15 123.2(4)
C10 C11 C15 119.4(4)
C13 C12 C11 119.6(5)
C13 C12 H12 120.2
C11 C12 H12 120.2
N2 C13 C12 122.9(5)
N2 C13 H13 118.5
C12 C13 H13 118.5
C6 C14 H14A 109.5
C6 C14 H14B 109.5
H14A C14 H14B 109.5
C6 C14 H14C 109.5
H14A C14 H14C 109.5
H14B C14 H14C 109.5
O4 C15 C11 110.5(4)
O4 C15 H15A 109.5
C11 C15 H15A 109.5
O4 C15 H15B 109.5
C11 C15 H15B 109.5
H15A C15 H15B 108.1
O4 C16 C17 109.4(5)
O4 C16 H16A 109.8
C17 C16 H16A 109.8
O4 C16 H16B 109.8
C17 C16 H16B 109.8
H16A C16 H16B 108.2
O5 C17 C16 115.1(5)
O5 C17 H17A 108.5
C16 C17 H17A 108.5
O5 C17 H17B 108.5
C16 C17 H17B 108.5
H17A C17 H17B 107.5
O5 C18 C19 110.6(6)
O5 C18 H18A 109.5
C19 C18 H18A 109.5
O5 C18 H18B 109.5
C19 C18 H18B 109.5
H18A C18 H18B 108.1
O6 C19 C18 110.0(5)
O6 C19 H19A 109.7
C18 C19 H19A 109.7
O6 C19 H19B 109.7
C18 C19 H19B 109.7
H19A C19 H19B 108.2
O6 C20 C21 110.1(6)
O6 C20 H20A 109.6
C21 C20 H20A 109.6
O6 C20 H20B 109.6
C21 C20 H20B 109.6
H20A C20 H20B 108.2
O7 C21 C20 110.5(5)
O7 C21 H21A 109.6
C20 C21 H21A 109.6
O7 C21 H21B 109.6
C20 C21 H21B 109.6
H21A C21 H21B 108.1
O7 C22 C23 110.6(5)
O7 C22 H22A 109.5
C23 C22 H22A 109.5
O7 C22 H22B 109.5
C23 C22 H22B 109.5
H22A C22 H22B 108.1
O8 C23 C22 108.3(6)
O8 C23 H23A 110.0
C22 C23 H23A 110.0
O8 C23 H23B 110.0
C22 C23 H23B 110.0
H23A C23 H23B 108.4
O8 C24 C29 115.8(5)
O8 C24 C25 124.9(5)
C29 C24 C25 119.4(6)
C26 C25 C24 118.3(6)
C26 C25 H25 120.8
C24 C25 H25 120.8
C25 C26 O9 116.1(6)
C25 C26 C27 123.5(5)
O9 C26 C27 120.3(6)
C26 C27 C28 116.3(6)
C26 C27 C32 119.8(6)
C28 C27 C32 123.8(6)
C29 C28 C27 120.5(6)
C29 C28 H28 119.8
C27 C28 H28 119.8
C28 C29 C24 121.9(6)
C28 C29 H29 119.1
C24 C29 H29 119.1
O10 C30 O9 116.3(9)
O10 C30 C31 128.1(9)
O9 C30 C31 115.6(6)
C32 C31 C30 125.4(7)
C32 C31 H31 117.3
C30 C31 H31 117.3
C31 C32 C27 116.5(7)
C31 C32 C33 123.3(7)
C27 C32 C33 120.2(6)
C32 C33 H33A 109.5
C32 C33 H33B 109.5
H33A C33 H33B 109.5
C32 C33 H33C 109.5
H33A C33 H33C 109.5
H33B C33 H33C 109.5
C1 Re1 C2 88.3(2)
C1 Re1 C3 90.7(2)
C2 Re1 C3 90.7(2)
C1 Re1 N2 95.77(18)
C2 Re1 N2 173.69(18)
C3 Re1 N2 94.1(2)
C1 Re1 N1 170.80(17)
C2 Re1 N1 100.85(18)
C3 Re1 N1 89.79(19)
N2 Re1 N1 75.03(14)
C1 Re1 Br1 93.60(16)
C2 Re1 Br1 90.63(15)
C3 Re1 Br1 175.51(17)
N2 Re1 Br1 84.35(11)
N1 Re1 Br1 85.75(10)
C15 O4 C16 111.2(4)
C18 O5 C17 113.8(5)
C20 O6 C19 110.7(5)
C21 O7 C22 112.4(5)
C24 O8 C23 119.3(5)
C26 O9 C30 122.3(6)
C4 N1 C8 117.4(4)
C4 N1 Re1 125.8(3)
C8 N1 Re1 116.7(3)
C13 N2 C9 118.0(4)
C13 N2 Re1 125.1(3)
C9 N2 Re1 116.6(3)

loop_
_geom_bond_atom_site_label_1
_geom_bond_atom_site_label_2
_geom_bond_distance
C1 O1 1.165(6)
C1 Re1 1.909(6)
C2 O2 1.150(6)
C2 Re1 1.925(6)
C3 O3 1.059(6)
C3 Re1 1.956(6)
C4 N1 1.350(6)
C4 C5 1.377(7)
C4 H4 0.9300
C5 C6 1.371(7)
C5 H5 0.9300
C6 C7 1.403(6)
C6 C14 1.493(7)
C7 C8 1.369(6)
C7 H7 0.9300
C8 N1 1.359(6)
C8 C9 1.478(6)
C9 N2 1.362(6)
C9 C10 1.363(6)
C10 C11 1.383(6)
C10 H10 0.9300
C11 C12 1.380(7)
C11 C15 1.499(6)
C12 C13 1.370(7)
C12 H12 0.9300
C13 N2 1.334(6)
C13 H13 0.9300
C14 H14A 0.9600
C14 H14B 0.9600
C14 H14C 0.9600
C15 O4 1.401(6)
C15 H15A 0.9700
C15 H15B 0.9700
C16 O4 1.422(7)
C16 C17 1.498(8)
C16 H16A 0.9700
C16 H16B 0.9700
C17 O5 1.417(7)
C17 H17A 0.9700
C17 H17B 0.9700
C18 O5 1.388(7)
C18 C19 1.512(9)
C18 H18A 0.9700
C18 H18B 0.9700
C19 O6 1.417(7)
C19 H19A 0.9700
C19 H19B 0.9700
C20 O6 1.405(7)
C20 C21 1.524(9)
C20 H20A 0.9700
C20 H20B 0.9700
C21 O7 1.399(7)
C21 H21A 0.9700
C21 H21B 0.9700
C22 O7 1.401(7)
C22 C23 1.488(9)
C22 H22A 0.9700
C22 H22B 0.9700
C23 O8 1.414(7)
C23 H23A 0.9700
C23 H23B 0.9700
C24 O8 1.358(7)
C24 C29 1.377(8)
C24 C25 1.382(7)
C25 C26 1.376(8)
C25 H25 0.9300
C26 O9 1.387(7)
C26 C27 1.388(8)
C27 C28 1.404(8)
C27 C32 1.457(9)
C28 C29 1.360(8)
C28 H28 0.9300
C29 H29 0.9300
C30 O10 1.181(8)
C30 O9 1.395(9)
C30 C31 1.421(11)
C31 C32 1.357(9)
C31 H31 0.9300
C32 C33 1.492(10)
C33 H33A 0.9600
C33 H33B 0.9600
C33 H33C 0.9600
Br1 Re1 2.6178(10)
Re1 N2 2.178(4)
Re1 N1 2.188(4)
